data_2201959
loop_
_publ_author_name
'\,Coruh, Ufuk'
'Kahveci, Bahittin'
'\,Sa\,smaz, Selami'
'A\~gar, Erbil'
'Youngme Kim'

_publ_section_title 1-Acetyl-4-(<i>p</i>-chlorobenzylideneamino)-3-methyl-4,5-dihydro-1<i>H</i>-1,2,4-triazol-5-one
_journal_issue 4
_journal_name_full 'Acta Crystallographica Section E'
_journal_page_first o530
_journal_page_last o532
_journal_paper_doi 10.1107/S1600536803005129
_journal_volume 59
_journal_year 2003
_chemical_formula_iupac 'C12 H11 Cl N4 O2'
_chemical_formula_moiety 'C12 H11 Cl N4 O2'
_chemical_formula_sum 'C12 H11 Cl N4 O2'
_chemical_formula_weight 278.70
_chemical_name_systematic
;
1-Acetyl-3-methyl-4-(P-chlorobenzylidenamino)-4,5-dihydro-
1H-1,2,4-triazol-5-one
;
_space_group_IT_number 2
_symmetry_cell_setting triclinic
_symmetry_space_group_name_Hall '-P 1'
_symmetry_space_group_name_H-M 'P -1'
_atom_sites_solution_hydrogens geom
_atom_sites_solution_primary direct
_atom_sites_solution_secondary difmap
_cell_angle_alpha 93.13(2)
_cell_angle_beta 98.20(2)
_cell_angle_gamma 95.86(2)
_cell_formula_units_Z 2
_cell_length_a 6.910(3)
_cell_length_b 7.5682(10)
_cell_length_c 12.380(3)
_cell_measurement_reflns_used 25
_cell_measurement_temperature 293(2)
_cell_measurement_theta_max 13.38
_cell_measurement_theta_min 8.21
_cell_volume 635.9(3)
_computing_cell_refinement 'CAD-4-PC Software'
_computing_data_collection 'CAD-4-PC Software (Enraf-Nonius, 1992)'
_computing_data_reduction 'XCAD4 (Harms, 1997)'
_computing_molecular_graphics 'ORTEP-3 for Windows (Farrugia, 1997)'
_computing_publication_material SHELXL97
_computing_structure_refinement 'SHELXL-7 (Sheldrick, 1997)'
_computing_structure_solution 'SHELXS97 (Sheldrick, 1990)'
_diffrn_ambient_temperature 293(2)
_diffrn_measured_fraction_theta_full 1.000
_diffrn_measured_fraction_theta_max 1.000
_diffrn_measurement_device_type 'Enraf-Nonius CAD-4 MACH3'
_diffrn_measurement_method \w-2\q
_diffrn_radiation_monochromator graphite
_diffrn_radiation_source 'fine-focus sealed tube'
_diffrn_radiation_type MoK\a
_diffrn_radiation_wavelength 0.71073
_diffrn_reflns_av_R_equivalents 0.0154
_diffrn_reflns_av_sigmaI/netI 0.0416
_diffrn_reflns_limit_h_max 8
_diffrn_reflns_limit_h_min 0
_diffrn_reflns_limit_k_max 9
_diffrn_reflns_limit_k_min -9
_diffrn_reflns_limit_l_max 15
_diffrn_reflns_limit_l_min -15
_diffrn_reflns_number 2723
_diffrn_reflns_theta_full 25.96
_diffrn_reflns_theta_max 25.96
_diffrn_reflns_theta_min 2.71
_diffrn_standards_decay_% 0.1
_diffrn_standards_interval_time 60
_diffrn_standards_number 3
_exptl_absorpt_coefficient_mu 0.304
_exptl_absorpt_correction_type none
_exptl_crystal_colour colorless
_exptl_crystal_density_diffrn 1.456
_exptl_crystal_density_method 'not measured'
_exptl_crystal_description needle
_exptl_crystal_F_000 288
_exptl_crystal_size_max 0.25
_exptl_crystal_size_mid 0.15
_exptl_crystal_size_min 0.1
_refine_diff_density_max 0.187
_refine_diff_density_min -0.235
_refine_ls_extinction_method none
_refine_ls_goodness_of_fit_ref 1.016
_refine_ls_hydrogen_treatment constr
_refine_ls_matrix_type full
_refine_ls_number_parameters 174
_refine_ls_number_reflns 2503
_refine_ls_number_restraints 0
_refine_ls_restrained_S_all 1.016
_refine_ls_R_factor_all 0.0990
_refine_ls_R_factor_gt 0.0414
_refine_ls_shift/su_max 0.004
_refine_ls_shift/su_mean 0.000
_refine_ls_structure_factor_coef Fsqd
_refine_ls_weighting_details 'calc w = 1/[\s^2^(Fo^2^)+(0.0593P)^2^+0.0855P] where P = (Fo^2^+2Fc^2^)/3'
_refine_ls_weighting_scheme calc
_refine_ls_wR_factor_gt 0.1035
_refine_ls_wR_factor_ref 0.1211
_reflns_number_gt 1527
_reflns_number_total 2503
_reflns_threshold_expression I>2\s(I)
_cod_data_source_file dn6057.cif
_cod_data_source_block I
_cod_database_code 2201959
_cod_database_fobs_code 2201959

loop_
_symmetry_equiv_pos_as_xyz
'x, y, z'
'-x, -y, -z'

loop_
_atom_site_label
_atom_site_fract_x
_atom_site_fract_y
_atom_site_fract_z
_atom_site_U_iso_or_equiv
_atom_site_adp_type
_atom_site_calc_flag
_atom_site_refinement_flags
_atom_site_occupancy
_atom_site_disorder_assembly
_atom_site_disorder_group
_atom_site_type_symbol
Cl1 1.30518(13) 0.31259(12) 0.43443(6) 0.0939(3) Uani d . 1 . . Cl
C1 1.1650(4) 0.3165(3) 0.53956(19) 0.0599(6) Uani d . 1 . . C
C2 1.2396(4) 0.4034(3) 0.63867(19) 0.0586(6) Uani d . 1 . . C
H2 1.3653 0.4646 0.6498 0.070 Uiso calc R 1 . . H
C3 1.1281(3) 0.3998(3) 0.72144(18) 0.0520(6) Uani d . 1 . . C
H3 1.1787 0.4594 0.7888 0.062 Uiso calc R 1 . . H
C4 0.9406(3) 0.3085(3) 0.70658(18) 0.0483(5) Uani d . 1 . . C
C5 0.8667(4) 0.2255(3) 0.6043(2) 0.0653(7) Uani d . 1 . . C
H5 0.7400 0.1662 0.5920 0.078 Uiso calc R 1 . . H
C6 0.9769(4) 0.2298(4) 0.5216(2) 0.0703(8) Uani d . 1 . . C
H6 0.9254 0.1744 0.4532 0.084 Uiso calc R 1 . . H
C7 0.8276(3) 0.2997(3) 0.79634(18) 0.0503(6) Uani d . 1 . . C
H7 0.8738 0.3644 0.8627 0.060 Uiso calc R 1 . . H
N1 0.6640(3) 0.2020(2) 0.78283(15) 0.0507(5) Uani d . 1 . . N
N2 0.5517(3) 0.1937(2) 0.86630(14) 0.0474(5) Uani d . 1 . . N
C8 0.5795(3) 0.2824(3) 0.96927(17) 0.0452(5) Uani d . 1 . . C
O1 0.7185(2) 0.3842(2) 1.01258(12) 0.0548(4) Uani d . 1 . . O
N3 0.4083(3) 0.2233(2) 1.00901(14) 0.0461(4) Uani d . 1 . . N
N4 0.2821(3) 0.1039(2) 0.93391(15) 0.0511(5) Uani d . 1 . . N
C9 0.3485(3) 0.2796(3) 1.10770(18) 0.0488(5) Uani d . 1 . . C
O2 0.4589(2) 0.3780(2) 1.17304(14) 0.0636(5) Uani d . 1 . . O
C10 0.1472(4) 0.2092(3) 1.1229(2) 0.0641(7) Uani d . 1 . . C
H10A 0.1273 0.2400 1.1965 0.096 Uiso calc R 1 . . H
H10B 0.1307 0.0820 1.1097 0.096 Uiso calc R 1 . . H
H10C 0.0531 0.2599 1.0725 0.096 Uiso calc R 1 . . H
C11 0.3725(3) 0.0897(3) 0.85118(19) 0.0475(5) Uani d . 1 . . C
C12 0.2981(4) -0.0240(3) 0.7496(2) 0.0619(7) Uani d . 1 . . C
H12A 0.1620 -0.0657 0.7490 0.093 Uiso calc R 1 . . H
H12B 0.3727 -0.1240 0.7467 0.093 Uiso calc R 1 . . H
H12C 0.3115 0.0439 0.6873 0.093 Uiso calc R 1 . . H

loop_
_atom_site_aniso_label
_atom_site_aniso_U_11
_atom_site_aniso_U_22
_atom_site_aniso_U_33
_atom_site_aniso_U_12
_atom_site_aniso_U_13
_atom_site_aniso_U_23
Cl1 0.0981(6) 0.1181(7) 0.0628(5) -0.0192(5) 0.0326(4) -0.0141(4)
C1 0.0640(17) 0.0648(15) 0.0493(14) -0.0035(13) 0.0119(12) -0.0008(11)
C2 0.0539(15) 0.0656(15) 0.0510(14) -0.0108(12) 0.0060(12) -0.0043(11)
C3 0.0528(14) 0.0520(13) 0.0454(12) -0.0058(11) -0.0007(11) -0.0058(10)
C4 0.0473(13) 0.0479(12) 0.0466(12) 0.0014(10) 0.0014(10) -0.0035(10)
C5 0.0515(15) 0.0809(18) 0.0556(15) -0.0116(13) 0.0017(12) -0.0141(13)
C6 0.0697(18) 0.0851(18) 0.0472(14) -0.0096(15) -0.0011(13) -0.0150(13)
C7 0.0474(13) 0.0503(12) 0.0493(13) 0.0015(11) -0.0001(11) -0.0049(10)
N1 0.0453(11) 0.0538(11) 0.0504(11) 0.0013(9) 0.0041(9) -0.0037(9)
N2 0.0422(10) 0.0468(10) 0.0492(10) -0.0028(8) 0.0020(9) -0.0048(8)
C8 0.0413(12) 0.0438(11) 0.0468(12) 0.0010(10) -0.0020(10) -0.0010(10)
O1 0.0427(9) 0.0611(9) 0.0529(9) -0.0113(7) -0.0020(7) -0.0092(7)
N3 0.0376(10) 0.0469(10) 0.0486(10) -0.0049(8) -0.0014(8) -0.0043(8)
N4 0.0428(10) 0.0493(10) 0.0550(11) -0.0073(9) -0.0015(9) -0.0053(9)
C9 0.0425(12) 0.0526(12) 0.0486(13) 0.0005(10) 0.0008(10) 0.0037(11)
O2 0.0515(10) 0.0793(11) 0.0530(9) -0.0066(9) 0.0004(8) -0.0120(8)
C10 0.0482(14) 0.0764(16) 0.0654(16) -0.0052(12) 0.0117(12) -0.0030(13)
C11 0.0408(12) 0.0430(11) 0.0533(13) -0.0024(10) -0.0040(10) -0.0022(10)
C12 0.0555(15) 0.0582(14) 0.0635(15) -0.0084(12) -0.0023(12) -0.0154(12)

loop_
_atom_type_symbol
_atom_type_description
_atom_type_scat_dispersion_real
_atom_type_scat_dispersion_imag
_atom_type_scat_source
C C 0.0033 0.0016 'International Tables Vol C Tables 4.2.6.8 and 6.1.1.4'
N N 0.0061 0.0033 'International Tables Vol C Tables 4.2.6.8 and 6.1.1.4'
O O 0.0106 0.0060 'International Tables Vol C Tables 4.2.6.8 and 6.1.1.4'
H H 0.0000 0.0000 'International Tables Vol C Tables 4.2.6.8 and 6.1.1.4'
Cl Cl 0.1484 0.1585 'International Tables Vol C Tables 4.2.6.8 and 6.1.1.4'

loop_
_geom_angle_atom_site_label_1
_geom_angle_atom_site_label_2
_geom_angle_atom_site_label_3
_geom_angle
_geom_angle_publ_flag
C2 C1 C6 120.6(2) ?
C2 C1 Cl1 120.7(2) ?
C6 C1 Cl1 118.77(19) ?
C1 C2 C3 119.5(2) ?
C1 C2 H2 120.3 ?
C3 C2 H2 120.3 ?
C2 C3 C4 121.1(2) ?
C2 C3 H3 119.5 ?
C4 C3 H3 119.5 ?
C5 C4 C3 118.2(2) ?
C5 C4 C7 121.5(2) ?
C3 C4 C7 120.38(19) ?
C6 C5 C4 120.9(2) ?
C6 C5 H5 119.6 ?
C4 C5 H5 119.6 ?
C5 C6 C1 119.8(2) ?
C5 C6 H6 120.1 ?
C1 C6 H6 120.1 ?
N1 C7 C4 118.7(2) ?
N1 C7 H7 120.6 ?
C4 C7 H7 120.6 ?
C7 N1 N2 119.93(18) ?
N1 N2 C11 120.01(17) ?
N1 N2 C8 131.24(17) ?
C11 N2 C8 108.66(19) ?
O1 C8 N2 128.4(2) ?
O1 C8 N3 129.4(2) ?
N2 C8 N3 102.13(17) ?
C8 N3 N4 112.27(18) ?
C8 N3 C9 127.54(17) ?
N4 N3 C9 120.01(18) ?
C11 N4 N3 104.64(17) ?
O2 C9 N3 119.8(2) y
O2 C9 C10 124.5(2) y
N3 C9 C10 115.73(19) y
C9 C10 H10A 109.5 ?
C9 C10 H10B 109.5 ?
H10A C10 H10B 109.5 ?
C9 C10 H10C 109.5 ?
H10A C10 H10C 109.5 ?
H10B C10 H10C 109.5 ?
N4 C11 N2 112.30(18) y
N4 C11 C12 125.2(2) y
N2 C11 C12 122.5(2) y
C11 C12 H12A 109.5 ?
C11 C12 H12B 109.5 ?
H12A C12 H12B 109.5 ?
C11 C12 H12C 109.5 ?
H12A C12 H12C 109.5 ?
H12B C12 H12C 109.5 ?

loop_
_geom_bond_atom_site_label_1
_geom_bond_atom_site_label_2
_geom_bond_site_symmetry_2
_geom_bond_distance
_geom_bond_publ_flag
Cl1 C1 . 1.730(3) y
C1 C2 . 1.366(3) ?
C1 C6 . 1.377(4) ?
C2 C3 . 1.367(3) ?
C2 H2 . 0.9300 ?
C3 C4 . 1.387(3) ?
C3 H3 . 0.9300 ?
C4 C5 . 1.387(3) ?
C4 C7 . 1.447(3) y
C5 C6 . 1.360(4) ?
C5 H5 . 0.9300 ?
C6 H6 . 0.9300 ?
C7 N1 . 1.271(3) y
C7 H7 . 0.9300 ?
N1 N2 . 1.378(2) y
N2 C11 . 1.381(3) y
N2 C8 . 1.387(3) y
C8 O1 . 1.209(2) y
C8 N3 . 1.387(3) y
N3 N4 . 1.399(2) y
N3 C9 . 1.403(3) y
N4 C11 . 1.279(3) y
C9 O2 . 1.197(3) y
C9 C10 . 1.479(3) y
C10 H10A . 0.9600 ?
C10 H10B . 0.9600 ?
C10 H10C . 0.9600 ?
C11 C12 . 1.481(3) y
C12 H12A . 0.9600 ?
C12 H12B . 0.9600 ?
C12 H12C . 0.9600 ?

loop_
_geom_hbond_atom_site_label_D
_geom_hbond_atom_site_label_H
_geom_hbond_atom_site_label_A
_geom_hbond_site_symmetry_A
_geom_hbond_distance_DH
_geom_hbond_distance_HA
_geom_hbond_distance_DA
_geom_hbond_angle_DHA
C7 H7 O1 . 0.93 2.28 2.938(3) 127
C2 H2 O2 2_767 0.93 2.52 3.162(3) 126
C12 H12B O2 2_657 0.96 2.52 3.414(3) 154
C10 H10C O1 1_455 0.96 2.61 3.499(3) 154

loop_
_cod_related_entry_id
_cod_related_entry_database
_cod_related_entry_code
1 ChemSpider 30654689
